data_2020928
loop_
_publ_author_name
'Smith, Graham'

_publ_section_title
;
 Two-dimensional coordination polymeric structures in the sodium,
 potassium and rubidium complex salts with (4-fluorophenoxy)acetic acid
;
_journal_coeditor_code CU3118
_journal_issue 11
_journal_name_full 'Acta Crystallographica Section C'
_journal_page_first 979
_journal_page_last 983
_journal_paper_doi 10.1107/S2053229617014103
_journal_volume 73
_journal_year 2017
_chemical_formula_iupac '[K (C8 H6 F O3)]'
_chemical_formula_moiety 'C8 H6 F K O3'
_chemical_formula_sum 'C8 H6 F K O3'
_chemical_formula_weight 208.23
_chemical_name_common 'potassium (4-fluorophenoxy)acetate'
_chemical_name_systematic
Poly[\m~5~-[2-(4-fluorophenoxy)acetato]-\k^5^<i>O</i>^1^,<i>O</i>^2^:<i>O</i>^1^,<i>O</i>^1'^:<i>O</i>^1'^:<i>O</i>^1'^:<i>O</i>^1'^-potassium]
_space_group_IT_number 14
_symmetry_cell_setting monoclinic
_symmetry_space_group_name_Hall '-P 2ybc'
_symmetry_space_group_name_H-M 'P 1 21/c 1'
_atom_sites_solution_hydrogens geom
_atom_sites_solution_primary direct
_atom_sites_solution_secondary difmap
_audit_creation_method SHELXL-97
_cell_angle_alpha 90.00
_cell_angle_beta 92.995(7)
_cell_angle_gamma 90.00
_cell_formula_units_Z 4
_cell_length_a 18.3542(15)
_cell_length_b 6.9466(8)
_cell_length_c 6.5969(5)
_cell_measurement_reflns_used 802
_cell_measurement_temperature 200(2)
_cell_measurement_theta_max 27.81
_cell_measurement_theta_min 4.37
_cell_volume 839.95(13)
_computing_cell_refinement
;
CrysAlis PRO (Rigaku OD, 2014)
;
_computing_data_collection
;
CrysAlis PRO (Rigaku OD, 2014)
;
_computing_data_reduction
;
CrysAlis PRO (Rigaku OD, 2014)
;
_computing_molecular_graphics
;
PLATON (Spek, 2009)
;
_computing_publication_material
;
PLATON (Spek, 2009)
;
_computing_structure_refinement
;
SHELXL97 (Sheldrick, 2008) within WinGX (Farrugia, 2012)
;
_computing_structure_solution
;
SHELXS97 (Sheldrick, 2008)
;
_diffrn_ambient_temperature 200(2)
_diffrn_detector_area_resol_mean 16.077
_diffrn_measured_fraction_theta_full 0.997
_diffrn_measured_fraction_theta_max 0.997
_diffrn_measurement_device_type 'Oxford Diffraction Gemini-S CCD-detector'
_diffrn_measurement_method '\w scans'
_diffrn_radiation_monochromator graphite
_diffrn_radiation_source 'Enhance (Mo) X-ray source'
_diffrn_radiation_type MoK\a
_diffrn_radiation_wavelength 0.71073
_diffrn_reflns_av_R_equivalents 0.0349
_diffrn_reflns_av_sigmaI/netI 0.0603
_diffrn_reflns_limit_h_max 22
_diffrn_reflns_limit_h_min -22
_diffrn_reflns_limit_k_max 8
_diffrn_reflns_limit_k_min -8
_diffrn_reflns_limit_l_max 8
_diffrn_reflns_limit_l_min -7
_diffrn_reflns_number 1647
_diffrn_reflns_theta_full 25.99
_diffrn_reflns_theta_max 25.99
_diffrn_reflns_theta_min 3.14
_diffrn_standards_number 0
_exptl_absorpt_coefficient_mu 0.617
_exptl_absorpt_correction_T_max 0.990
_exptl_absorpt_correction_T_min 0.896
_exptl_absorpt_correction_type multi-scan
_exptl_absorpt_process_details
;
(CrysAlis PRO; Rigaku OD, 2014)
;
_exptl_crystal_colour colourless
_exptl_crystal_density_diffrn 1.647
_exptl_crystal_density_method 'not measured'
_exptl_crystal_description plate
_exptl_crystal_F_000 424
_exptl_crystal_size_max 0.30
_exptl_crystal_size_mid 0.16
_exptl_crystal_size_min 0.08
_refine_diff_density_max 0.724
_refine_diff_density_min -0.636
_refine_ls_extinction_method none
_refine_ls_goodness_of_fit_ref 1.204
_refine_ls_hydrogen_treatment constr
_refine_ls_matrix_type full
_refine_ls_number_parameters 119
_refine_ls_number_reflns 1647
_refine_ls_number_restraints 0
_refine_ls_restrained_S_all 1.204
_refine_ls_R_factor_all 0.0961
_refine_ls_R_factor_gt 0.0805
_refine_ls_shift/su_max 0.000
_refine_ls_shift/su_mean 0.000
_refine_ls_structure_factor_coef Fsqd
_refine_ls_weighting_details 'calc w=1/[\s^2^(Fo^2^)+(0.0535P)^2^+3.5272P] where P=(Fo^2^+2Fc^2^)/3'
_refine_ls_weighting_scheme calc
_refine_ls_wR_factor_gt 0.1911
_refine_ls_wR_factor_ref 0.1987
_reflns_number_gt 1354
_reflns_number_total 1647
_reflns_threshold_expression I>2\s(I)
_cod_data_source_file cu3118sup1.cif
_cod_data_source_block II
_cod_original_cell_volume 839.94(13)
_cod_original_sg_symbol_H-M 'P 21/c'
_cod_database_code 2020928

loop_
_symmetry_equiv_pos_as_xyz
'x, y, z'
'-x, y+1/2, -z+1/2'
'-x, -y, -z'
'x, -y+1/2, z+1/2'

loop_
_atom_site_aniso_label
_atom_site_aniso_U_11
_atom_site_aniso_U_22
_atom_site_aniso_U_33
_atom_site_aniso_U_12
_atom_site_aniso_U_13
_atom_site_aniso_U_23
K1 0.0266(6) 0.0432(8) 0.0167(6) 0.0012(6) 0.0008(4) -0.0015(6)
F4 0.036(2) 0.090(3) 0.045(2) 0.008(2) 0.0202(17) 0.004(2)
O11 0.0231(19) 0.058(3) 0.0207(19) -0.0021(19) 0.0022(15) -0.008(2)
O13 0.031(2) 0.046(3) 0.022(2) -0.0031(19) 0.0019(16) -0.002(2)
O14 0.033(2) 0.055(3) 0.0146(18) 0.002(2) 0.0073(16) -0.004(2)
C1 0.026(3) 0.049(4) 0.018(3) 0.006(3) 0.003(2) 0.002(3)
C2 0.026(3) 0.052(4) 0.024(3) 0.001(3) 0.002(2) -0.005(3)
C3 0.029(3) 0.065(4) 0.025(3) 0.002(3) 0.003(2) 0.003(3)
C4 0.030(3) 0.058(4) 0.034(3) 0.012(3) 0.005(3) 0.008(3)
C5 0.045(4) 0.053(4) 0.024(3) 0.010(3) 0.009(3) -0.005(3)
C6 0.030(3) 0.054(4) 0.027(3) 0.000(3) -0.006(2) -0.010(3)
C12 0.025(3) 0.053(4) 0.015(3) -0.001(3) 0.001(2) -0.003(3)
C13 0.025(3) 0.046(4) 0.017(3) 0.002(3) -0.002(2) 0.008(3)

loop_
_atom_site_type_symbol
_atom_site_label
_atom_site_fract_x
_atom_site_fract_y
_atom_site_fract_z
_atom_site_U_iso_or_equiv
_atom_site_thermal_displace_type
_atom_site_calc_flag
_atom_site_refinement_flags
_atom_site_occupancy
K K1 0.56245(6) 0.47997(19) 0.24806(18) 0.0289(4) Uani d . 1.000
F F4 0.9737(2) 0.4952(7) 0.1957(6) 0.0564(14) Uani d . 1.000
O O11 0.7007(2) 0.4839(7) 0.4894(6) 0.0339(13) Uani d . 1.000
O O13 0.5763(2) 0.3954(6) 0.6505(6) 0.0330(14) Uani d . 1.000
O O14 0.5884(2) 0.6318(7) 0.8797(6) 0.0340(13) Uani d . 1.000
C C1 0.7706(3) 0.4988(9) 0.4222(8) 0.0309(19) Uani d . 1.000
C C2 0.8274(3) 0.5930(10) 0.5270(9) 0.0340(19) Uani d . 1.000
C C3 0.8966(3) 0.5907(11) 0.4485(9) 0.0396(19) Uani d . 1.000
C C4 0.9064(3) 0.4968(11) 0.2703(10) 0.0406(19) Uani d . 1.000
C C5 0.8507(4) 0.4057(10) 0.1637(10) 0.040(2) Uani d . 1.000
C C6 0.7815(3) 0.4059(10) 0.2397(9) 0.0373(19) Uani d . 1.000
C C12 0.6873(3) 0.5768(10) 0.6755(8) 0.0310(19) Uani d . 1.000
C C13 0.6105(3) 0.5301(9) 0.7406(8) 0.0294(19) Uani d . 1.000
H H2 0.81950 0.65830 0.65040 0.0410 Uiso c R 1.000
H H3 0.93640 0.65370 0.51840 0.0480 Uiso c R 1.000
H H5 0.85910 0.34310 0.03910 0.0490 Uiso c R 1.000
H H6 0.74210 0.34310 0.16770 0.0450 Uiso c R 1.000
H H121 0.69250 0.71770 0.65930 0.0370 Uiso c R 1.000
H H122 0.72370 0.53360 0.78190 0.0370 Uiso c R 1.000

loop_
_atom_type_symbol
_atom_type_description
_atom_type_scat_dispersion_real
_atom_type_scat_dispersion_imag
_atom_type_scat_source
C C 0.0033 0.0016 'International Tables Vol C Tables 4.2.6.8 and 6.1.1.4'
H H 0.0000 0.0000 'International Tables Vol C Tables 4.2.6.8 and 6.1.1.4'
O O 0.0106 0.0060 'International Tables Vol C Tables 4.2.6.8 and 6.1.1.4'
F F 0.0171 0.0103 'International Tables Vol C Tables 4.2.6.8 and 6.1.1.4'
K K 0.2009 0.2494 'International Tables Vol C Tables 4.2.6.8 and 6.1.1.4'

loop_
_geom_angle_atom_site_label_1
_geom_angle_atom_site_label_2
_geom_angle_atom_site_label_3
_geom_angle_site_symmetry_1
_geom_angle_site_symmetry_3
_geom_angle
_geom_angle_publ_flag
O11 K1 O13 . . 55.67(11) no
O11 K1 O14 . 1_554 107.22(12) no
O11 K1 O13 . 3_666 129.81(12) no
O11 K1 O14 . 3_666 158.59(13) no
O11 K1 O13 . 4_554 92.81(13) no
O11 K1 O14 . 4_564 72.57(13) no
O13 K1 O14 . 1_554 161.22(13) no
O13 K1 O13 . 3_666 82.73(12) no
O13 K1 O14 . 3_666 105.08(12) no
O13 K1 O13 . 4_554 91.08(13) no
O13 K1 O14 . 4_564 84.37(12) no
O13 K1 O14 3_666 1_554 107.33(12) no
O14 K1 O14 1_554 3_666 93.00(12) no
O13 K1 O14 4_554 1_554 97.97(14) no
O14 K1 O14 1_554 4_564 82.61(13) no
O13 K1 O14 3_666 3_666 45.58(12) no
O13 K1 O13 3_666 4_554 116.93(12) no
O13 K1 O14 3_666 4_564 77.04(12) no
O13 K1 O14 4_554 3_666 77.11(12) no
O14 K1 O14 3_666 4_564 118.17(13) no
O13 K1 O14 4_554 4_564 164.71(12) no
K1 O11 C1 . . 128.3(3) no
K1 O11 C12 . . 106.9(3) no
C1 O11 C12 . . 116.7(4) no
K1 O13 C13 . . 108.6(3) no
K1 O13 K1 . 3_666 97.28(12) no
K1 O13 K1 . 4_555 115.87(15) no
K1 O13 C13 3_666 . 95.4(3) no
K1 O13 C13 4_555 . 131.0(4) no
K1 O13 K1 3_666 4_555 98.24(13) no
K1 O14 C13 1_556 . 121.3(4) no
K1 O14 C13 3_666 . 88.7(3) no
K1 O14 C13 4_565 . 111.5(4) no
K1 O14 K1 1_556 3_666 87.00(12) no
K1 O14 K1 1_556 4_565 127.08(16) no
K1 O14 K1 3_666 4_565 91.29(12) no
O11 C1 C2 . . 124.2(5) no
O11 C1 C6 . . 114.9(5) no
C2 C1 C6 . . 120.9(5) no
C1 C2 C3 . . 119.0(6) no
C2 C3 C4 . . 119.2(6) no
F4 C4 C3 . . 118.8(5) no
F4 C4 C5 . . 118.8(6) no
C3 C4 C5 . . 122.4(6) no
C4 C5 C6 . . 119.2(6) no
C1 C6 C5 . . 119.3(6) no
O11 C12 C13 . . 110.5(5) no
O13 C13 O14 . . 126.7(5) no
O13 C13 C12 . . 118.0(5) no
O14 C13 C12 . . 115.3(5) no
C1 C2 H2 . . 121.00 no
C3 C2 H2 . . 120.00 no
C2 C3 H3 . . 120.00 no
C4 C3 H3 . . 120.00 no
C4 C5 H5 . . 120.00 no
C6 C5 H5 . . 120.00 no
C1 C6 H6 . . 120.00 no
C5 C6 H6 . . 120.00 no
O11 C12 H121 . . 110.00 no
O11 C12 H122 . . 110.00 no
C13 C12 H121 . . 110.00 no
C13 C12 H122 . . 110.00 no
H121 C12 H122 . . 108.00 no

loop_
_geom_bond_atom_site_label_1
_geom_bond_atom_site_label_2
_geom_bond_site_symmetry_2
_geom_bond_distance
_geom_bond_publ_flag
K1 O11 . 2.924(4) yes
K1 O13 . 2.718(4) yes
K1 O14 1_554 2.714(4) yes
K1 O13 3_666 2.804(4) yes
K1 O14 3_666 2.956(4) yes
K1 O13 4_554 2.701(4) yes
K1 O14 4_564 2.866(5) yes
F4 C4 . 1.353(7) no
O11 C1 . 1.383(7) no
O11 C12 . 1.420(7) no
O13 C13 . 1.259(7) no
O14 C13 . 1.243(7) no
C1 C2 . 1.385(8) no
C1 C6 . 1.390(8) no
C2 C3 . 1.397(8) no
C3 C4 . 1.365(9) no
C4 C5 . 1.366(9) no
C5 C6 . 1.390(9) no
C12 C13 . 1.530(8) no
C2 H2 . 0.9500 no
C3 H3 . 0.9500 no
C5 H5 . 0.9500 no
C6 H6 . 0.9500 no
C12 H121 . 0.9900 no
C12 H122 . 0.9900 no

loop_
_geom_torsion_atom_site_label_1
_geom_torsion_atom_site_label_2
_geom_torsion_atom_site_label_3
_geom_torsion_atom_site_label_4
_geom_torsion_site_symmetry_1
_geom_torsion_site_symmetry_2
_geom_torsion_site_symmetry_4
_geom_torsion
_geom_torsion_publ_flag
O13 K1 O11 C1 . . . 169.5(5) no
O14 K1 O11 C1 1_554 . . -19.1(5) no
O13 K1 O11 C1 3_666 . . -150.8(4) no
O14 K1 O11 C1 3_666 . . 141.0(5) no
O13 K1 O11 C1 4_554 . . 80.1(5) no
O14 K1 O11 C1 4_564 . . -95.4(5) no
O13 K1 O11 C12 . . . -43.7(3) no
O14 K1 O11 C12 1_554 . . 127.6(4) no
O13 K1 O11 C12 3_666 . . -4.0(4) no
O14 K1 O11 C12 3_666 . . -72.3(5) no
O13 K1 O11 C12 4_554 . . -133.1(4) no
O14 K1 O11 C12 4_564 . . 51.4(4) no
O14 K1 O13 C13 . 3_666 . -9.9(3) no
O13 K1 O13 C13 2_656 3_666 . 22.1(4) no
O11 K1 O13 C13 3_666 3_666 . 141.8(3) no
O13 K1 O13 C13 3_666 3_666 . 109.6(3) no
O14 K1 O13 K1 . 3_666 4_555 122.9(2) no
O14 K1 O13 K1 4_554 4_555 . 19.64(16) no
O11 K1 O13 C13 . . . 52.1(3) no
O13 K1 O13 C13 3_666 . . -98.3(4) no
O14 K1 O13 C13 3_666 . . -138.3(3) no
O13 K1 O13 C13 4_554 . . 144.7(4) no
O14 K1 O13 C13 4_564 . . -20.7(3) no
O11 K1 O13 K1 . . 3_666 150.32(19) no
O13 K1 O13 K1 3_666 . 3_666 0.00(13) no
O14 K1 O13 K1 3_666 . 3_666 -40.08(16) no
O13 K1 O13 K1 4_554 . 3_666 -117.02(13) no
O14 K1 O13 K1 4_564 . 3_666 77.61(13) no
O11 K1 O13 K1 . . 4_555 -106.83(19) no
O13 K1 O13 K1 3_666 . 4_555 102.85(16) no
O14 K1 O13 K1 3_666 . 4_555 62.77(17) no
O13 K1 O13 K1 4_554 . 4_555 -14.17(15) no
O14 K1 O13 K1 4_564 . 4_555 -179.54(16) no
O13 K1 O14 C13 2_656 3_666 . -141.1(4) no
O11 K1 O14 C13 3_666 3_666 . -77.6(5) no
O13 K1 O14 C13 3_666 3_666 . -53.5(4) no
O13 K1 O14 K1 . 3_666 1_556 -111.5(2) no
O13 K1 O14 K1 . 3_666 4_565 121.46(18) no
O13 K1 O14 C13 2_656 4_565 . 117.5(4) no
O14 K1 O13 K1 . 3_666 . -119.5(2) no
O13 K1 O13 K1 2_656 3_666 . -87.51(15) no
O11 K1 O13 K1 3_666 3_666 . 32.2(2) no
O13 K1 O13 K1 3_666 3_666 . 0.00(13) no
O13 K1 O14 C13 4_565 4_565 . -158.7(4) no
O14 K1 O13 C13 4_554 4_555 . -133.5(4) no
O11 K1 O14 C13 1_556 1_556 . 86.2(4) no
O13 K1 O14 C13 4_555 1_556 . -9.2(4) no
O14 K1 O14 C13 4_565 1_556 . 155.3(4) no
O13 K1 O14 C13 . 3_666 . 10.0(3) no
O11 K1 O13 K1 4_555 4_555 . 127.46(15) no
O13 K1 O13 K1 4_555 4_555 . -176.86(15) no
O11 K1 O14 C13 4_565 4_565 . -103.0(4) no
O11 K1 O13 C13 4_555 4_555 . -25.7(5) no
O13 K1 O13 C13 4_555 4_555 . 30.0(5) no
O14 K1 O14 C13 2_656 4_565 . 97.2(4) no
O14 K1 O14 C13 4_564 4_565 . 7.7(4) no
K1 O11 C1 C6 . . . -36.0(7) no
C12 O11 C1 C6 . . . 180.0(5) no
K1 O11 C1 C2 . . . 145.8(5) no
K1 O11 C12 C13 . . . 34.7(5) no
C12 O11 C1 C2 . . . 1.8(9) no
C1 O11 C12 C13 . . . -174.1(5) no
K1 O13 C13 C12 4_555 . . 95.5(6) no
K1 O13 C13 O14 3_666 . . 21.3(6) no
K1 O13 C13 O14 . . . 120.9(6) no
K1 O13 C13 C12 . . . -59.1(5) no
K1 O13 C13 C12 3_666 . . -158.7(4) no
K1 O13 C13 O14 4_555 . . -84.6(7) no
K1 O14 C13 C12 4_565 . . 69.1(5) no
K1 O14 C13 O13 1_556 . . 65.6(7) no
K1 O14 C13 C12 1_556 . . -114.4(5) no
K1 O14 C13 O13 3_666 . . -20.1(6) no
K1 O14 C13 C12 3_666 . . 159.9(4) no
K1 O14 C13 O13 4_565 . . -110.9(6) no
O11 C1 C2 C3 . . . 177.0(6) no
C6 C1 C2 C3 . . . -1.1(10) no
O11 C1 C6 C5 . . . -177.3(6) no
C2 C1 C6 C5 . . . 0.9(10) no
C1 C2 C3 C4 . . . 0.4(10) no
C2 C3 C4 F4 . . . -179.9(6) no
C2 C3 C4 C5 . . . 0.6(11) no
F4 C4 C5 C6 . . . 179.7(6) no
C3 C4 C5 C6 . . . -0.8(11) no
C4 C5 C6 C1 . . . 0.0(10) no
O11 C12 C13 O13 . . . 13.0(7) no
O11 C12 C13 O14 . . . -167.0(5) no

_cod_database_fobs_code 2020928
